data_7024372
loop_
_publ_author_name
'Dub, Pavel A.'
'Filippov, Oleg A.'
'Belkova, Natalia V.'
'Daran, Jean-Claude'
'Epstein, Lina M.'
'Poli, Rinaldo'
'Shubina, Elena S.'

_publ_section_title
;
 Hydrogen bonding to carbonyl hydride complex Cp*Mo(PMe(3))(2)(CO)H and
 its role in proton transfer.
;
_journal_issue 8
_journal_name_full 'Dalton transactions (Cambridge, England : 2003)'
_journal_page_first 2008
_journal_page_last 2015
_journal_paper_doi 10.1039/b916084a
_journal_volume 39
_journal_year 2010
_chemical_formula_sum 'C32 H44 F27 Mo O4 P3'
_chemical_formula_weight 1194.52
_chemical_name_systematic
;
?
;
_space_group_IT_number 61
_symmetry_cell_setting orthorhombic
_symmetry_space_group_name_Hall '-P 2ac 2ab'
_symmetry_space_group_name_H-M 'P b c a'
_atom_sites_solution_hydrogens geom
_atom_sites_solution_primary direct
_atom_sites_solution_secondary difmap
_audit_creation_method SHELXL-97
_cell_angle_alpha 90.00
_cell_angle_beta 90.00
_cell_angle_gamma 90.00
_cell_formula_units_Z 8
_cell_length_a 16.2134(4)
_cell_length_b 20.3539(6)
_cell_length_c 27.5461(7)
_cell_measurement_reflns_used 17231
_cell_measurement_temperature 293(2)
_cell_measurement_theta_max 32.08
_cell_measurement_theta_min 2.61
_cell_volume 9090.4(4)
_computing_cell_refinement 'CrysAlis RED (Oxford Diffraction, 2006)'
_computing_data_collection 'CrysAlis CCD (Oxford Diffraction, 2006)'
_computing_data_reduction 'CrysAlis RED'
_computing_molecular_graphics 'ORTEPIII (Burnett & Johnson, 1996); ORTEP-3 for Windows (Farrugia, 1997)'
_computing_publication_material 'WinGX publication routines (Farrugia, 1999)'
_computing_structure_refinement 'SHELXL-97 (Sheldrick, 2008)'
_computing_structure_solution 'SIR-97 (Altomare et al., 1999)'
_diffrn_ambient_temperature 180(2)
_diffrn_detector_area_resol_mean 8.2632
_diffrn_measured_fraction_theta_full 0.998
_diffrn_measured_fraction_theta_max 0.998
_diffrn_measurement_device_type 'Oxford-Diffraction XCALIBUR'
_diffrn_measurement_method '\w and \f'
_diffrn_radiation_monochromator graphite
_diffrn_radiation_source 'fine-focus sealed tube'
_diffrn_radiation_type MoK\a
_diffrn_radiation_wavelength 0.71073
_diffrn_reflns_av_R_equivalents 0.1002
_diffrn_reflns_av_sigmaI/netI 0.0687
_diffrn_reflns_limit_h_max 20
_diffrn_reflns_limit_h_min -20
_diffrn_reflns_limit_k_max 25
_diffrn_reflns_limit_k_min -14
_diffrn_reflns_limit_l_max 34
_diffrn_reflns_limit_l_min -34
_diffrn_reflns_number 66640
_diffrn_reflns_theta_full 26.37
_diffrn_reflns_theta_max 26.37
_diffrn_reflns_theta_min 2.70
_exptl_absorpt_coefficient_mu 0.541
_exptl_absorpt_correction_T_max 1.000
_exptl_absorpt_correction_T_min 0.558
_exptl_absorpt_correction_type multi-scan
_exptl_absorpt_process_details
;
Empirical absorption correction using spherical harmonics,
implemented in SCALE3 ABSPACK scaling algorithm,
CrysAlis RED (Oxford Diffraction, 2006)
;
_exptl_crystal_colour orange
_exptl_crystal_density_diffrn 1.746
_exptl_crystal_density_method 'not measured'
_exptl_crystal_description box
_exptl_crystal_F_000 4784
_exptl_crystal_size_max 0.48
_exptl_crystal_size_mid 0.24
_exptl_crystal_size_min 0.10
_refine_diff_density_max 1.840
_refine_diff_density_min -0.923
_refine_diff_density_rms 0.157
_refine_ls_extinction_method none
_refine_ls_goodness_of_fit_ref 1.099
_refine_ls_hydrogen_treatment constr
_refine_ls_matrix_type full
_refine_ls_number_parameters 602
_refine_ls_number_reflns 9284
_refine_ls_number_restraints 120
_refine_ls_restrained_S_all 1.102
_refine_ls_R_factor_all 0.1917
_refine_ls_R_factor_gt 0.0858
_refine_ls_shift/su_max 0.002
_refine_ls_shift/su_mean 0.000
_refine_ls_structure_factor_coef Fsqd
_refine_ls_weighting_details 'calc w=1/[\s^2^(Fo^2^)+(0.0656P)^2^+124.5900P] where P=(Fo^2^+2Fc^2^)/3'
_refine_ls_weighting_scheme calc
_refine_ls_wR_factor_gt 0.1871
_refine_ls_wR_factor_ref 0.2715
_reflns_number_gt 4672
_reflns_number_total 9284
_reflns_threshold_expression I>2\s(I)
_cod_data_source_file b916084a.txt
_cod_data_source_block Pd6
_cod_database_code 7024372

loop_
_symmetry_equiv_pos_as_xyz
'x, y, z'
'-x+1/2, -y, z+1/2'
'x+1/2, -y+1/2, -z'
'-x, y+1/2, -z+1/2'
'-x, -y, -z'
'x-1/2, y, -z-1/2'
'-x-1/2, y-1/2, z'
'x, -y-1/2, z-1/2'

loop_
_atom_site_label
_atom_site_type_symbol
_atom_site_fract_x
_atom_site_fract_y
_atom_site_fract_z
_atom_site_U_iso_or_equiv
_atom_site_adp_type
_atom_site_occupancy
_atom_site_symmetry_multiplicity
_atom_site_calc_flag
_atom_site_refinement_flags
_atom_site_disorder_assembly
_atom_site_disorder_group
Mo1 Mo 0.77527(4) 0.90685(4) 0.65785(3) 0.0321(2) Uani 1 1 d . . .
P1 P 0.76344(19) 0.84145(15) 0.58046(10) 0.0553(8) Uani 1 1 d . . .
P2 P 0.63777(16) 0.94906(15) 0.63459(10) 0.0495(7) Uani 1 1 d . . .
P3 P 0.78421(19) 0.79794(14) 0.69526(11) 0.0546(7) Uani 1 1 d . . .
C1 C 0.7079(7) 0.9075(6) 0.7156(4) 0.059(3) Uani 1 1 d . . .
O1 O 0.6715(6) 0.9113(5) 0.7518(3) 0.078(3) Uani 1 1 d . . .
C11 C 0.8792(6) 0.9561(5) 0.7023(4) 0.046(2) Uani 1 1 d . . .
C12 C 0.8313(5) 1.0057(5) 0.6825(4) 0.047(2) Uani 1 1 d . . .
C13 C 0.8396(5) 1.0042(5) 0.6310(4) 0.040(2) Uani 1 1 d . . .
C14 C 0.8977(6) 0.9542(5) 0.6213(4) 0.047(3) Uani 1 1 d . . .
C15 C 0.9204(6) 0.9226(5) 0.6640(4) 0.048(2) Uani 1 1 d . . .
C16 C 0.8996(9) 0.9506(7) 0.7558(4) 0.082(4) Uani 1 1 d . . .
H16A H 0.9387 0.9840 0.7645 0.123 Uiso 1 1 calc R . .
H16B H 0.9229 0.9081 0.7623 0.123 Uiso 1 1 calc R . .
H16C H 0.8502 0.9561 0.7746 0.123 Uiso 1 1 calc R . .
C17 C 0.7924(8) 1.0595(5) 0.7124(5) 0.069(3) Uani 1 1 d . . .
H17A H 0.7597 1.0404 0.7378 0.103 Uiso 1 1 calc R . .
H17B H 0.7580 1.0862 0.6920 0.103 Uiso 1 1 calc R . .
H17C H 0.8349 1.0863 0.7265 0.103 Uiso 1 1 calc R . .
C18 C 0.8091(8) 1.0554(6) 0.5972(5) 0.070(4) Uani 1 1 d . . .
H18A H 0.8470 1.0917 0.5968 0.105 Uiso 1 1 calc R . .
H18B H 0.7559 1.0704 0.6077 0.105 Uiso 1 1 calc R . .
H18C H 0.8048 1.0373 0.5651 0.105 Uiso 1 1 calc R . .
C19 C 0.9416(7) 0.9468(7) 0.5734(4) 0.071(4) Uani 1 1 d . . .
H19A H 0.9945 0.9679 0.5752 0.107 Uiso 1 1 calc R . .
H19B H 0.9094 0.9669 0.5482 0.107 Uiso 1 1 calc R . .
H19C H 0.9490 0.9010 0.5663 0.107 Uiso 1 1 calc R . .
C20 C 0.9895(6) 0.8755(6) 0.6692(5) 0.074(4) Uani 1 1 d . . .
H20A H 0.9911 0.8472 0.6413 0.111 Uiso 1 1 calc R . .
H20B H 0.9816 0.8496 0.6979 0.111 Uiso 1 1 calc R . .
H20C H 1.0405 0.8992 0.6716 0.111 Uiso 1 1 calc R . .
C111 C 0.8516(8) 0.7906(7) 0.5643(5) 0.076(4) Uani 1 1 d . . .
H11A H 0.8490 0.7499 0.5818 0.114 Uiso 1 1 calc R . .
H11B H 0.9016 0.8133 0.5726 0.114 Uiso 1 1 calc R . .
H11C H 0.8507 0.7819 0.5301 0.114 Uiso 1 1 calc R . .
C112 C 0.6777(9) 0.7851(8) 0.5707(5) 0.096(5) Uani 1 1 d . . .
H11D H 0.6752 0.7732 0.5371 0.144 Uiso 1 1 calc R . .
H11E H 0.6271 0.8062 0.5800 0.144 Uiso 1 1 calc R . .
H11F H 0.6856 0.7464 0.5901 0.144 Uiso 1 1 calc R . .
C113 C 0.7580(9) 0.8899(8) 0.5243(4) 0.086(4) Uani 1 1 d . . .
H11G H 0.7631 0.8611 0.4969 0.130 Uiso 1 1 calc R . .
H11H H 0.8020 0.9214 0.5239 0.130 Uiso 1 1 calc R . .
H11I H 0.7060 0.9123 0.5229 0.130 Uiso 1 1 calc R . .
C231 C 0.6048(8) 1.0209(6) 0.6686(5) 0.080(4) Uani 1 1 d . . .
H23A H 0.6381 1.0579 0.6596 0.121 Uiso 1 1 calc R . .
H23B H 0.6108 1.0125 0.7027 0.121 Uiso 1 1 calc R . .
H23C H 0.5480 1.0300 0.6615 0.121 Uiso 1 1 calc R . .
C232 C 0.5522(7) 0.8944(7) 0.6481(6) 0.084(4) Uani 1 1 d . . .
H23D H 0.5011 0.9174 0.6437 0.127 Uiso 1 1 calc R . .
H23E H 0.5564 0.8796 0.6812 0.127 Uiso 1 1 calc R . .
H23F H 0.5540 0.8572 0.6267 0.127 Uiso 1 1 calc R . .
C233 C 0.6084(8) 0.9734(8) 0.5738(4) 0.086(5) Uani 1 1 d . . .
H23G H 0.6073 0.9354 0.5532 0.129 Uiso 1 1 calc R . .
H23H H 0.6476 1.0045 0.5615 0.129 Uiso 1 1 calc R . .
H23I H 0.5546 0.9931 0.5746 0.129 Uiso 1 1 calc R . .
C321 C 0.6862(9) 0.7570(7) 0.7043(6) 0.096(5) Uani 1 1 d . . .
H32A H 0.6951 0.7155 0.7201 0.144 Uiso 1 1 calc R . .
H32B H 0.6601 0.7498 0.6735 0.144 Uiso 1 1 calc R . .
H32C H 0.6513 0.7839 0.7242 0.144 Uiso 1 1 calc R . .
C322 C 0.8212(10) 0.7985(7) 0.7576(5) 0.091(5) Uani 1 1 d . . .
H32D H 0.7881 0.8280 0.7765 0.137 Uiso 1 1 calc R . .
H32E H 0.8776 0.8128 0.7582 0.137 Uiso 1 1 calc R . .
H32F H 0.8174 0.7550 0.7709 0.137 Uiso 1 1 calc R . .
C323 C 0.8463(10) 0.7297(7) 0.6726(6) 0.099(5) Uani 1 1 d . . .
H32G H 0.8504 0.6964 0.6972 0.148 Uiso 1 1 calc R . .
H32H H 0.9005 0.7452 0.6644 0.148 Uiso 1 1 calc R . .
H32I H 0.8206 0.7115 0.6442 0.148 Uiso 1 1 calc R . .
O2 O 0.7592(5) 0.7738(3) 0.9533(2) 0.0503(17) Uani 1 1 d . . .
H2 H 0.7274 0.7561 0.9343 0.075 Uiso 1 1 calc R . .
C21 C 0.7648(7) 0.8393(5) 0.9426(4) 0.049(3) Uani 1 1 d . . .
C211 C 0.6859(10) 0.8744(7) 0.9585(5) 0.079(4) Uani 1 1 d . . .
C212 C 0.8395(9) 0.8653(6) 0.9732(5) 0.074(4) Uani 1 1 d . . .
C213 C 0.7826(10) 0.8508(6) 0.8888(4) 0.070(4) Uani 1 1 d . . .
F21 F 0.6290(5) 0.8679(5) 0.9245(3) 0.108(3) Uani 1 1 d . . .
F22 F 0.7005(6) 0.9385(4) 0.9641(3) 0.107(3) Uani 1 1 d . . .
F23 F 0.6584(5) 0.8531(4) 0.9993(3) 0.097(3) Uani 1 1 d . . .
F24 F 0.8627(6) 0.9237(4) 0.9611(4) 0.120(4) Uani 1 1 d . . .
F25 F 0.8171(5) 0.8650(4) 1.0200(3) 0.088(2) Uani 1 1 d . . .
F26 F 0.9012(5) 0.8259(4) 0.9697(3) 0.094(2) Uani 1 1 d . . .
F27 F 0.7306(5) 0.8177(3) 0.8618(2) 0.082(2) Uani 1 1 d . . .
F28 F 0.7730(6) 0.9140(3) 0.8773(2) 0.101(3) Uani 1 1 d . . .
F29 F 0.8611(6) 0.8338(4) 0.8779(3) 0.098(3) Uani 1 1 d . . .
O3 O 0.7110(4) 0.6809(3) 0.8997(2) 0.0396(15) Uani 1 1 d . . .
C31 C 0.6377(5) 0.6538(5) 0.8892(4) 0.041(2) Uani 1 1 d . . .
C311 C 0.6093(6) 0.6752(6) 0.8377(4) 0.052(3) Uani 1 1 d . . .
C312 C 0.5716(6) 0.6744(8) 0.9255(5) 0.067(3) Uani 1 1 d . . .
C313 C 0.6460(7) 0.5782(6) 0.8885(5) 0.063(3) Uani 1 1 d . . .
F31 F 0.6710(5) 0.6709(5) 0.8064(2) 0.093(3) Uani 1 1 d . . .
F32 F 0.5489(5) 0.6403(4) 0.8187(3) 0.088(2) Uani 1 1 d . . .
F33 F 0.5847(5) 0.7359(3) 0.8369(3) 0.094(3) Uani 1 1 d . . .
F34 F 0.4954(4) 0.6601(4) 0.9108(3) 0.088(2) Uani 1 1 d . . .
F35 F 0.5726(5) 0.7365(5) 0.9328(4) 0.124(4) Uani 1 1 d . . .
F36 F 0.5810(5) 0.6446(7) 0.9667(3) 0.135(4) Uani 1 1 d . . .
F37 F 0.6868(5) 0.5575(3) 0.8497(3) 0.087(2) Uani 1 1 d . . .
F38 F 0.6866(5) 0.5577(3) 0.9261(3) 0.093(3) Uani 1 1 d . . .
F39 F 0.5750(5) 0.5469(4) 0.8877(3) 0.096(3) Uani 1 1 d . . .
O4 O 0.8393(4) 0.6800(4) 0.8468(3) 0.0551(19) Uani 1 1 d D A .
H4 H 0.8045 0.6725 0.8676 0.083 Uiso 1 1 calc R . .
C41 C 0.9075(6) 0.6435(5) 0.8557(4) 0.054(3) Uani 1 1 d D . .
C421 C 0.8950(11) 0.5685(10) 0.8422(6) 0.133(6) Uani 0.50 1 d PD A 1
C422 C 0.9395(11) 0.6504(9) 0.9099(7) 0.133(6) Uani 0.50 1 d PD A 1
C423 C 0.9797(11) 0.6769(9) 0.8252(7) 0.133(6) Uani 0.50 1 d PD A 1
F41 F 0.8565(10) 0.5734(8) 0.7987(6) 0.0928(15) Uani 0.50 1 d PD A 1
F42 F 0.8538(10) 0.5414(8) 0.8815(7) 0.0928(15) Uani 0.50 1 d PD A 1
F43 F 0.9714(9) 0.5472(8) 0.8281(6) 0.0928(15) Uani 0.50 1 d PD A 1
F44 F 0.8740(10) 0.6420(8) 0.9392(6) 0.0928(15) Uani 0.50 1 d PD A 1
F45 F 0.9733(10) 0.7124(8) 0.9180(7) 0.0928(15) Uani 0.50 1 d PD A 1
F46 F 0.9874(10) 0.5963(8) 0.9207(7) 0.0928(15) Uani 0.50 1 d PD A 1
F47 F 0.9768(10) 0.7412(8) 0.8308(7) 0.0928(15) Uani 0.50 1 d PD A 1
F48 F 0.9620(10) 0.6668(9) 0.7781(6) 0.0928(15) Uani 0.50 1 d PD A 1
F49 F 1.0518(9) 0.6592(9) 0.8439(7) 0.0928(15) Uani 0.50 1 d PD A 1
C424 C 0.8867(11) 0.5670(9) 0.8632(6) 0.133(6) Uani 0.50 1 d PD A 2
C425 C 0.9539(11) 0.6696(9) 0.9023(7) 0.133(6) Uani 0.50 1 d PD A 2
C426 C 0.9684(11) 0.6516(10) 0.8107(7) 0.133(6) Uani 0.50 1 d PD A 2
F41B F 0.8383(10) 0.5529(8) 0.8236(6) 0.0928(15) Uani 0.50 1 d PD A 2
F42B F 0.8595(10) 0.5663(8) 0.9119(6) 0.0928(15) Uani 0.50 1 d PD A 2
F43B F 0.9579(10) 0.5342(8) 0.8493(6) 0.0928(15) Uani 0.50 1 d PD A 2
F44B F 0.8938(10) 0.6738(8) 0.9369(6) 0.0928(15) Uani 0.50 1 d PD A 2
F45B F 0.9871(9) 0.7280(7) 0.8850(7) 0.0928(15) Uani 0.50 1 d PD A 2
F46B F 1.0016(10) 0.6189(8) 0.9194(7) 0.0928(15) Uani 0.50 1 d PD A 2
F47B F 0.9718(9) 0.7162(9) 0.8025(6) 0.096(3) Uani 0.50 1 d PD A 2
F48B F 0.9305(9) 0.6164(10) 0.7753(6) 0.096(3) Uani 0.50 1 d PD A 2
F49B F 1.0443(8) 0.6369(10) 0.8246(6) 0.096(3) Uani 0.50 1 d PD A 2

loop_
_atom_site_aniso_label
_atom_site_aniso_U_11
_atom_site_aniso_U_22
_atom_site_aniso_U_33
_atom_site_aniso_U_23
_atom_site_aniso_U_13
_atom_site_aniso_U_12
Mo1 0.0313(4) 0.0362(4) 0.0288(4) 0.0015(3) 0.0012(3) 0.0042(3)
P1 0.0594(18) 0.0618(18) 0.0448(15) -0.0150(14) -0.0047(13) 0.0022(15)
P2 0.0346(13) 0.0611(18) 0.0529(16) -0.0001(13) -0.0037(12) 0.0088(13)
P3 0.0650(18) 0.0476(16) 0.0512(16) 0.0114(13) 0.0046(14) 0.0037(14)
C1 0.065(7) 0.063(7) 0.049(6) 0.009(6) -0.001(6) 0.005(6)
O1 0.086(6) 0.102(7) 0.047(4) 0.003(5) 0.031(4) 0.014(5)
C11 0.049(6) 0.038(5) 0.052(6) -0.001(5) -0.010(5) -0.003(5)
C12 0.022(4) 0.045(6) 0.074(7) -0.010(5) 0.004(5) -0.001(4)
C13 0.028(4) 0.039(5) 0.053(6) 0.011(5) -0.010(4) -0.007(4)
C14 0.043(5) 0.034(5) 0.063(7) -0.012(5) 0.026(5) -0.010(4)
C15 0.039(5) 0.053(6) 0.052(6) -0.004(5) -0.002(5) -0.004(5)
C16 0.086(10) 0.104(11) 0.056(8) -0.004(7) -0.025(7) -0.001(9)
C17 0.069(8) 0.046(6) 0.091(9) -0.019(6) 0.008(7) 0.008(6)
C18 0.082(9) 0.058(7) 0.071(8) 0.028(6) -0.021(7) -0.008(7)
C19 0.054(7) 0.106(10) 0.053(7) 0.001(7) 0.018(6) -0.013(7)
C20 0.036(6) 0.059(7) 0.128(12) -0.002(8) -0.021(7) 0.009(5)
C111 0.076(9) 0.088(9) 0.063(8) -0.020(7) 0.001(7) 0.020(8)
C112 0.091(10) 0.111(12) 0.085(10) -0.055(9) 0.006(8) -0.041(9)
C113 0.102(10) 0.125(13) 0.032(6) 0.004(7) -0.002(6) 0.018(9)
C231 0.065(8) 0.077(9) 0.100(10) -0.033(8) -0.005(7) 0.030(7)
C232 0.030(5) 0.090(10) 0.133(13) -0.008(9) 0.010(7) -0.013(6)
C233 0.056(7) 0.140(13) 0.062(8) 0.015(8) -0.019(6) 0.033(8)
C321 0.096(11) 0.082(10) 0.110(12) 0.039(9) -0.009(9) -0.025(9)
C322 0.139(14) 0.074(9) 0.060(8) 0.023(7) -0.024(9) 0.004(9)
C323 0.128(14) 0.061(8) 0.108(12) -0.001(8) 0.026(11) 0.021(9)
O2 0.070(5) 0.042(4) 0.039(4) -0.005(3) -0.007(3) -0.001(3)
C21 0.071(7) 0.031(5) 0.045(5) 0.000(4) -0.006(5) -0.002(5)
C211 0.116(12) 0.058(8) 0.064(8) 0.004(7) -0.001(8) 0.016(8)
C212 0.097(10) 0.055(8) 0.071(9) -0.010(7) -0.026(8) 0.006(8)
C213 0.111(11) 0.046(7) 0.054(7) 0.008(5) -0.009(8) -0.021(7)
F21 0.092(6) 0.126(7) 0.107(7) -0.012(6) -0.036(5) 0.041(6)
F22 0.174(9) 0.050(4) 0.098(6) -0.003(4) 0.017(6) 0.040(5)
F23 0.106(6) 0.109(6) 0.075(5) 0.003(5) 0.028(5) 0.027(5)
F24 0.152(9) 0.075(6) 0.132(8) 0.025(5) -0.061(7) -0.055(6)
F25 0.130(7) 0.076(5) 0.057(4) -0.012(4) -0.034(4) 0.008(5)
F26 0.070(5) 0.087(6) 0.125(7) -0.009(5) -0.020(5) -0.008(4)
F27 0.140(7) 0.063(4) 0.044(3) 0.004(3) -0.016(4) -0.017(5)
F28 0.200(10) 0.048(4) 0.056(4) 0.017(3) -0.009(5) -0.016(5)
F29 0.098(6) 0.113(7) 0.082(6) -0.007(5) 0.034(5) -0.014(5)
O3 0.031(3) 0.037(3) 0.051(4) -0.006(3) 0.004(3) -0.001(3)
C31 0.030(5) 0.048(6) 0.046(5) -0.003(5) 0.001(4) 0.003(4)
C311 0.038(5) 0.058(7) 0.060(7) 0.003(6) -0.004(5) 0.004(5)
C312 0.020(5) 0.099(10) 0.081(9) -0.003(8) 0.006(5) -0.001(6)
C313 0.053(7) 0.066(8) 0.069(8) 0.008(6) -0.020(6) -0.012(6)
F31 0.075(5) 0.149(8) 0.054(4) 0.009(5) -0.004(4) 0.012(5)
F32 0.075(5) 0.118(6) 0.072(5) 0.011(5) -0.033(4) -0.019(5)
F33 0.089(5) 0.058(4) 0.134(7) 0.027(5) -0.028(5) 0.016(4)
F34 0.027(3) 0.137(7) 0.100(6) -0.004(5) 0.002(3) -0.001(4)
F35 0.055(5) 0.127(8) 0.189(10) -0.075(8) 0.037(6) 0.004(5)
F36 0.072(5) 0.282(14) 0.051(5) 0.027(7) 0.014(4) 0.020(7)
F37 0.086(5) 0.056(4) 0.120(7) -0.027(4) 0.000(5) 0.003(4)
F38 0.101(6) 0.061(4) 0.118(6) 0.029(4) -0.047(5) -0.016(4)
F39 0.068(5) 0.066(5) 0.155(8) 0.027(5) -0.031(5) -0.032(4)
O4 0.029(3) 0.065(5) 0.071(5) 0.017(4) 0.010(3) 0.012(3)
C41 0.029(5) 0.058(7) 0.074(8) 0.000(6) 0.003(5) 0.007(5)
C421 0.082(8) 0.138(13) 0.178(16) 0.000(12) -0.025(9) 0.069(9)
C422 0.082(8) 0.138(13) 0.178(16) 0.000(12) -0.025(9) 0.069(9)
C423 0.082(8) 0.138(13) 0.178(16) 0.000(12) -0.025(9) 0.069(9)
F41 0.077(3) 0.096(4) 0.106(4) 0.007(3) -0.001(3) 0.011(3)
F42 0.077(3) 0.096(4) 0.106(4) 0.007(3) -0.001(3) 0.011(3)
F43 0.077(3) 0.096(4) 0.106(4) 0.007(3) -0.001(3) 0.011(3)
F44 0.077(3) 0.096(4) 0.106(4) 0.007(3) -0.001(3) 0.011(3)
F45 0.077(3) 0.096(4) 0.106(4) 0.007(3) -0.001(3) 0.011(3)
F46 0.077(3) 0.096(4) 0.106(4) 0.007(3) -0.001(3) 0.011(3)
F47 0.077(3) 0.096(4) 0.106(4) 0.007(3) -0.001(3) 0.011(3)
F48 0.077(3) 0.096(4) 0.106(4) 0.007(3) -0.001(3) 0.011(3)
F49 0.077(3) 0.096(4) 0.106(4) 0.007(3) -0.001(3) 0.011(3)
C424 0.082(8) 0.138(13) 0.178(16) 0.000(12) -0.025(9) 0.069(9)
C425 0.082(8) 0.138(13) 0.178(16) 0.000(12) -0.025(9) 0.069(9)
C426 0.082(8) 0.138(13) 0.178(16) 0.000(12) -0.025(9) 0.069(9)
F41B 0.077(3) 0.096(4) 0.106(4) 0.007(3) -0.001(3) 0.011(3)
F42B 0.077(3) 0.096(4) 0.106(4) 0.007(3) -0.001(3) 0.011(3)
F43B 0.077(3) 0.096(4) 0.106(4) 0.007(3) -0.001(3) 0.011(3)
F44B 0.077(3) 0.096(4) 0.106(4) 0.007(3) -0.001(3) 0.011(3)
F45B 0.077(3) 0.096(4) 0.106(4) 0.007(3) -0.001(3) 0.011(3)
F46B 0.077(3) 0.096(4) 0.106(4) 0.007(3) -0.001(3) 0.011(3)
F47B 0.060(5) 0.133(9) 0.093(7) -0.001(6) 0.019(5) 0.028(6)
F48B 0.060(5) 0.133(9) 0.093(7) -0.001(6) 0.019(5) 0.028(6)
F49B 0.060(5) 0.133(9) 0.093(7) -0.001(6) 0.019(5) 0.028(6)

loop_
_atom_type_symbol
_atom_type_description
_atom_type_scat_dispersion_real
_atom_type_scat_dispersion_imag
_atom_type_scat_source
C C 0.0033 0.0016 'International Tables Vol C Tables 4.2.6.8 and 6.1.1.4'
H H 0.0000 0.0000 'International Tables Vol C Tables 4.2.6.8 and 6.1.1.4'
O O 0.0106 0.0060 'International Tables Vol C Tables 4.2.6.8 and 6.1.1.4'
F F 0.0171 0.0103 'International Tables Vol C Tables 4.2.6.8 and 6.1.1.4'
P P 0.1023 0.0942 'International Tables Vol C Tables 4.2.6.8 and 6.1.1.4'
Mo Mo -1.6832 0.6857 'International Tables Vol C Tables 4.2.6.8 and 6.1.1.4'

loop_
_geom_angle_atom_site_label_1
_geom_angle_atom_site_label_2
_geom_angle_atom_site_label_3
_geom_angle
C1 Mo1 C12 88.5(4)
C1 Mo1 C11 88.5(4)
C12 Mo1 C11 34.9(3)
C1 Mo1 C13 120.2(4)
C12 Mo1 C13 35.5(3)
C11 Mo1 C13 58.6(3)
C1 Mo1 C15 120.0(4)
C12 Mo1 C15 58.2(3)
C11 Mo1 C15 35.2(3)
C13 Mo1 C15 58.1(3)
C1 Mo1 C14 143.4(4)
C12 Mo1 C14 56.9(3)
C11 Mo1 C14 56.7(4)
C13 Mo1 C14 34.3(3)
C15 Mo1 C14 33.6(4)
C1 Mo1 P3 72.1(4)
C12 Mo1 P3 129.9(3)
C11 Mo1 P3 97.3(3)
C13 Mo1 P3 150.0(2)
C15 Mo1 P3 91.9(3)
C14 Mo1 P3 119.1(3)
C1 Mo1 P2 72.6(3)
C12 Mo1 P2 97.4(2)
C11 Mo1 P2 130.0(3)
C13 Mo1 P2 91.5(2)
C15 Mo1 P2 149.6(3)
C14 Mo1 P2 119.5(3)
P3 Mo1 P2 118.48(11)
C1 Mo1 P1 131.1(4)
C12 Mo1 P1 137.6(3)
C11 Mo1 P1 137.1(3)
C13 Mo1 P1 102.3(3)
C15 Mo1 P1 101.9(3)
C14 Mo1 P1 85.5(2)
P3 Mo1 P1 83.24(10)
P2 Mo1 P1 84.01(10)
C111 P1 C112 101.9(7)
C111 P1 C113 97.9(6)
C112 P1 C113 100.2(7)
C111 P1 Mo1 116.5(4)
C112 P1 Mo1 121.0(4)
C113 P1 Mo1 115.6(5)
C233 P2 C231 100.3(7)
C233 P2 C232 99.0(7)
C231 P2 C232 99.3(7)
C233 P2 Mo1 124.9(4)
C231 P2 Mo1 114.3(4)
C232 P2 Mo1 114.9(5)
C321 P3 C322 99.3(7)
C321 P3 C323 100.4(8)
C322 P3 C323 98.4(7)
C321 P3 Mo1 115.0(5)
C322 P3 Mo1 114.3(5)
C323 P3 Mo1 125.3(5)
O1 C1 Mo1 174.9(11)
C12 C11 C15 108.8(9)
C12 C11 C16 124.0(10)
C15 C11 C16 125.6(10)
C12 C11 Mo1 72.6(6)
C15 C11 Mo1 75.1(6)
C16 C11 Mo1 129.9(8)
C11 C12 C13 108.8(9)
C11 C12 C17 123.3(10)
C13 C12 C17 126.8(10)
C11 C12 Mo1 72.6(6)
C13 C12 Mo1 74.0(6)
C17 C12 Mo1 129.0(7)
C14 C13 C12 105.5(8)
C14 C13 C18 127.5(10)
C12 C13 C18 125.4(10)
C14 C13 Mo1 75.5(5)
C12 C13 Mo1 70.4(5)
C18 C13 Mo1 129.8(7)
C15 C14 C13 110.4(9)
C15 C14 C19 124.8(10)
C13 C14 C19 123.6(10)
C15 C14 Mo1 71.4(5)
C13 C14 Mo1 70.2(5)
C19 C14 Mo1 135.4(7)
C14 C15 C11 106.3(9)
C14 C15 C20 125.4(10)
C11 C15 C20 126.6(10)
C14 C15 Mo1 74.9(6)
C11 C15 Mo1 69.7(6)
C20 C15 Mo1 131.8(8)
C11 C16 H16A 109.5
C11 C16 H16B 109.5
H16A C16 H16B 109.5
C11 C16 H16C 109.5
H16A C16 H16C 109.5
H16B C16 H16C 109.5
C12 C17 H17A 109.5
C12 C17 H17B 109.5
H17A C17 H17B 109.5
C12 C17 H17C 109.5
H17A C17 H17C 109.5
H17B C17 H17C 109.5
C13 C18 H18A 109.5
C13 C18 H18B 109.5
H18A C18 H18B 109.5
C13 C18 H18C 109.5
H18A C18 H18C 109.5
H18B C18 H18C 109.5
C14 C19 H19A 109.5
C14 C19 H19B 109.5
H19A C19 H19B 109.5
C14 C19 H19C 109.5
H19A C19 H19C 109.5
H19B C19 H19C 109.5
C15 C20 H20A 109.5
C15 C20 H20B 109.5
H20A C20 H20B 109.5
C15 C20 H20C 109.5
H20A C20 H20C 109.5
H20B C20 H20C 109.5
P1 C111 H11A 109.5
P1 C111 H11B 109.5
H11A C111 H11B 109.5
P1 C111 H11C 109.5
H11A C111 H11C 109.5
H11B C111 H11C 109.5
P1 C112 H11D 109.5
P1 C112 H11E 109.5
H11D C112 H11E 109.5
P1 C112 H11F 109.5
H11D C112 H11F 109.5
H11E C112 H11F 109.5
P1 C113 H11G 109.5
P1 C113 H11H 109.5
H11G C113 H11H 109.5
P1 C113 H11I 109.5
H11G C113 H11I 109.5
H11H C113 H11I 109.5
P2 C231 H23A 109.5
P2 C231 H23B 109.5
H23A C231 H23B 109.5
P2 C231 H23C 109.5
H23A C231 H23C 109.5
H23B C231 H23C 109.5
P2 C232 H23D 109.5
P2 C232 H23E 109.5
H23D C232 H23E 109.5
P2 C232 H23F 109.5
H23D C232 H23F 109.5
H23E C232 H23F 109.5
P2 C233 H23G 109.5
P2 C233 H23H 109.5
H23G C233 H23H 109.5
P2 C233 H23I 109.5
H23G C233 H23I 109.5
H23H C233 H23I 109.5
P3 C321 H32A 109.5
P3 C321 H32B 109.5
H32A C321 H32B 109.5
P3 C321 H32C 109.5
H32A C321 H32C 109.5
H32B C321 H32C 109.5
P3 C322 H32D 109.5
P3 C322 H32E 109.5
H32D C322 H32E 109.5
P3 C322 H32F 109.5
H32D C322 H32F 109.5
H32E C322 H32F 109.5
P3 C323 H32G 109.5
P3 C323 H32H 109.5
H32G C323 H32H 109.5
P3 C323 H32I 109.5
H32G C323 H32I 109.5
H32H C323 H32I 109.5
C21 O2 H2 109.5
O2 C21 C213 111.8(8)
O2 C21 C211 109.7(10)
C213 C21 C211 111.5(10)
O2 C21 C212 105.2(9)
C213 C21 C212 108.9(10)
C211 C21 C212 109.5(10)
F23 C211 F21 110.2(14)
F23 C211 F22 106.9(12)
F21 C211 F22 107.6(11)
F23 C211 C21 112.7(11)
F21 C211 C21 109.4(11)
F22 C211 C21 109.9(13)
F26 C212 F24 109.2(14)
F26 C212 F25 106.2(11)
F24 C212 F25 109.3(11)
F26 C212 C21 110.6(10)
F24 C212 C21 113.4(11)
F25 C212 C21 107.8(12)
F27 C213 F28 106.6(11)
F27 C213 F29 110.4(11)
F28 C213 F29 107.7(11)
F27 C213 C21 110.5(10)
F28 C213 C21 110.8(10)
F29 C213 C21 110.8(11)
O3 C31 C312 111.6(8)
O3 C31 C313 109.6(8)
C312 C31 C313 110.2(10)
O3 C31 C311 110.1(8)
C312 C31 C311 108.2(9)
C313 C31 C311 107.0(8)
F33 C311 F32 106.2(9)
F33 C311 F31 106.5(10)
F32 C311 F31 105.5(9)
F33 C311 C31 111.9(9)
F32 C311 C31 115.5(9)
F31 C311 C31 110.6(8)
F35 C312 F36 108.8(13)
F35 C312 F34 106.0(11)
F36 C312 F34 105.8(11)
F35 C312 C31 111.5(10)
F36 C312 C31 111.3(10)
F34 C312 C31 113.2(11)
F38 C313 F39 107.5(10)
F38 C313 F37 106.7(11)
F39 C313 F37 105.7(10)
F38 C313 C31 110.7(10)
F39 C313 C31 114.0(10)
F37 C313 C31 111.8(10)
C41 O4 H4 109.5
O4 C41 C425 110.6(10)
O4 C41 C421 112.4(10)
C425 C41 C421 125.1(12)
O4 C41 C422 112.9(10)
C425 C41 C422 18.2(9)
C421 C41 C422 110.4(11)
O4 C41 C426 107.9(10)
C425 C41 C426 107.6(11)
C421 C41 C426 89.8(11)
C422 C41 C426 121.3(11)
O4 C41 C423 105.6(10)
C425 C41 C423 86.3(11)
C421 C41 C423 112.4(11)
C422 C41 C423 102.6(11)
C426 C41 C423 24.5(9)
O4 C41 C424 112.6(9)
C425 C41 C424 108.8(11)
C421 C41 C424 21.4(8)
C422 C41 C424 91.9(11)
C426 C41 C424 109.3(11)
C423 C41 C424 129.5(12)
F41 C421 F43 100.9(14)
F41 C421 F42 119.9(18)
F43 C421 F42 122.1(16)
F41 C421 C41 101.2(14)
F43 C421 C41 104.8(15)
F42 C421 C41 105.2(14)
F44 C422 F46 102.2(15)
F44 C422 F45 109.2(16)
F46 C422 F45 117.8(16)
F44 C422 C41 107.2(14)
F46 C422 C41 108.4(15)
F45 C422 C41 111.1(14)
F47 C423 F49 104.8(16)
F47 C423 F48 104.9(17)
F49 C423 F48 121.4(18)
F47 C423 C41 109.7(15)
F49 C423 C41 109.0(15)
F48 C423 C41 106.7(14)
F41B C424 F43B 99.0(14)
F41B C424 F42B 125.0(18)
F43B C424 F42B 121.1(16)
F41B C424 C41 102.7(14)
F43B C424 C41 104.8(15)
F42B C424 C41 101.3(13)
F44B C425 F46B 102.1(15)
F44B C425 F45B 117.6(17)
F46B C425 F45B 122.8(16)
F44B C425 C41 104.4(14)
F46B C425 C41 107.2(15)
F45B C425 C41 101.1(13)
F49B C426 F47B 103.5(16)
F49B C426 F48B 120.7(17)
F47B C426 F48B 114.5(18)
F49B C426 C41 109.2(15)
F47B C426 C41 105.0(14)
F48B C426 C41 103.0(14)

loop_
_geom_bond_atom_site_label_1
_geom_bond_atom_site_label_2
_geom_bond_distance
Mo1 C1 1.929(12)
Mo1 C12 2.311(10)
Mo1 C11 2.311(10)
Mo1 C13 2.358(9)
Mo1 C15 2.382(10)
Mo1 C14 2.426(9)
Mo1 P3 2.449(3)
Mo1 P2 2.474(3)
Mo1 P1 2.521(3)
P1 C111 1.819(12)
P1 C112 1.821(13)
P1 C113 1.835(12)
P2 C233 1.809(12)
P2 C231 1.817(11)
P2 C232 1.817(12)
P3 C321 1.812(14)
P3 C322 1.818(12)
P3 C323 1.826(13)
C1 O1 1.161(13)
C11 C12 1.385(14)
C11 C15 1.422(14)
C11 C16 1.516(15)
C12 C13 1.426(14)
C12 C17 1.508(14)
C13 C14 1.413(13)
C13 C18 1.483(13)
C14 C15 1.391(14)
C14 C19 1.506(14)
C15 C20 1.480(14)
C16 H16A 0.9600
C16 H16B 0.9600
C16 H16C 0.9600
C17 H17A 0.9600
C17 H17B 0.9600
C17 H17C 0.9600
C18 H18A 0.9600
C18 H18B 0.9600
C18 H18C 0.9600
C19 H19A 0.9600
C19 H19B 0.9600
C19 H19C 0.9600
C20 H20A 0.9600
C20 H20B 0.9600
C20 H20C 0.9600
C111 H11A 0.9600
C111 H11B 0.9600
C111 H11C 0.9600
C112 H11D 0.9600
C112 H11E 0.9600
C112 H11F 0.9600
C113 H11G 0.9600
C113 H11H 0.9600
C113 H11I 0.9600
C231 H23A 0.9600
C231 H23B 0.9600
C231 H23C 0.9600
C232 H23D 0.9600
C232 H23E 0.9600
C232 H23F 0.9600
C233 H23G 0.9600
C233 H23H 0.9600
C233 H23I 0.9600
C321 H32A 0.9600
C321 H32B 0.9600
C321 H32C 0.9600
C322 H32D 0.9600
C322 H32E 0.9600
C322 H32F 0.9600
C323 H32G 0.9600
C323 H32H 0.9600
C323 H32I 0.9600
O2 C21 1.369(11)
O2 H2 0.8200
C21 C213 1.526(15)
C21 C211 1.529(18)
C21 C212 1.567(16)
C211 F23 1.284(15)
C211 F21 1.323(16)
C211 F22 1.335(15)
C212 F26 1.286(15)
C212 F24 1.291(15)
C212 F25 1.340(15)
C213 F27 1.311(14)
C213 F28 1.334(13)
C213 F29 1.352(16)
O3 C31 1.342(11)
C31 C312 1.523(14)
C31 C313 1.544(15)
C31 C311 1.556(14)
C311 F33 1.297(12)
C311 F32 1.317(12)
C311 F31 1.323(12)
C312 F35 1.280(15)
C312 F36 1.296(15)
C312 F34 1.332(12)
C313 F38 1.298(13)
C313 F39 1.315(12)
C313 F37 1.325(14)
O4 C41 1.354(11)
O4 H4 0.8200
C41 C425 1.580(18)
C41 C421 1.584(18)
C41 C422 1.586(17)
C41 C426 1.593(18)
C41 C423 1.594(18)
C41 C424 1.607(18)
C421 F41 1.356(14)
C421 F43 1.368(14)
C421 F42 1.385(13)
C422 F44 1.345(14)
C422 F46 1.381(13)
C422 F45 1.395(13)
C423 F47 1.319(15)
C423 F49 1.328(14)
C423 F48 1.343(14)
C424 F41B 1.373(14)
C424 F43B 1.388(14)
C424 F42B 1.411(13)
C425 F44B 1.366(14)
C425 F46B 1.373(13)
C425 F45B 1.390(13)
C426 F49B 1.322(14)
C426 F47B 1.336(15)
C426 F48B 1.358(14)

loop_
_geom_hbond_atom_site_label_D
_geom_hbond_atom_site_label_H
_geom_hbond_atom_site_label_A
_geom_hbond_distance_DH
_geom_hbond_distance_HA
_geom_hbond_distance_DA
_geom_hbond_angle_DHA
O2 H2 O3 0.82 1.82 2.525(9) 142.9
O4 H4 O3 0.82 1.76 2.541(9) 157.8
